data_7121826
loop_
_publ_author_name
'Winner, Lena'
'Hermann, Alexander'
'B\'elanger-Chabot, Guillaume'
'Gonz\'alez-Belman, Oscar F'
'Jim\'enez-Halla, J Oscar C'
'Kelch, Hauke'
'Braunschweig, Holger'

_publ_section_title
;
 Cleavage of BN triple bonds by main group reagents.
;
_journal_issue 59
_journal_name_full 'Chemical communications (Cambridge, England)'
_journal_page_first 8210
_journal_page_last 8213
_journal_paper_doi 10.1039/c8cc02317d
_journal_volume 54
_journal_year 2018
_chemical_formula_moiety 'C50 H59 B N4'
_chemical_formula_sum 'C50 H59 B N4'
_chemical_formula_weight 726.82
_space_group_crystal_system triclinic
_space_group_IT_number 2
_space_group_name_Hall '-P 1'
_space_group_name_H-M_alt 'P -1'
_symmetry_space_group_name_Hall '-P 1'
_symmetry_space_group_name_H-M 'P -1'
_atom_sites_solution_hydrogens geom
_atom_sites_solution_primary iterative
_atom_sites_solution_secondary difmap
_audit_creation_method SHELXL-2014/7
_audit_update_record
;
2018-03-19 deposited with the CCDC.
2018-06-12 downloaded from the CCDC.
;
_cell_angle_alpha 79.28(3)
_cell_angle_beta 81.864(15)
_cell_angle_gamma 73.209(15)
_cell_formula_units_Z 4
_cell_length_a 13.134(5)
_cell_length_b 16.944(3)
_cell_length_c 19.889(5)
_cell_measurement_reflns_used 3506
_cell_measurement_temperature 293(2)
_cell_measurement_theta_max 23.287
_cell_measurement_theta_min 2.608
_cell_volume 4145(2)
_computing_cell_refinement 'Saint+ ver. V8.37A (Bruker AXS)'
_computing_data_collection 'APEX2 ver. 2014.9 (Bruker AXS)'
_computing_data_reduction 'Saint+ ver. V8.37A (Bruker AXS)'
_computing_molecular_graphics 'ShelXLe (Huebschle et all, 2011)'
_computing_publication_material 'SHELXL-2014/7 (Sheldrick, 2014)'
_computing_structure_refinement 'SHELXL-2014/7 (Sheldrick, 2014)'
_computing_structure_solution 'SHELXT (Sheldrick, 2014)'
_diffrn_ambient_temperature 100(2)
_diffrn_detector 'CMOS area detector (Photon 100)'
_diffrn_detector_area_resol_mean 10.24
_diffrn_measured_fraction_theta_full 0.990
_diffrn_measured_fraction_theta_max 0.989
_diffrn_measurement_device_type 'Bruker D8 Quest'
_diffrn_measurement_method '\f and \w scans'
_diffrn_radiation_monochromator 'multi-layer mirror'
_diffrn_radiation_type MoK\a
_diffrn_radiation_wavelength 0.71073
_diffrn_reflns_av_R_equivalents 0.1385
_diffrn_reflns_av_unetI/netI 0.1768
_diffrn_reflns_Laue_measured_fraction_full 0.990
_diffrn_reflns_Laue_measured_fraction_max 0.989
_diffrn_reflns_limit_h_max 15
_diffrn_reflns_limit_h_min -16
_diffrn_reflns_limit_k_max 20
_diffrn_reflns_limit_k_min -20
_diffrn_reflns_limit_l_max 24
_diffrn_reflns_limit_l_min -24
_diffrn_reflns_number 37771
_diffrn_reflns_point_group_measured_fraction_full 0.990
_diffrn_reflns_point_group_measured_fraction_max 0.989
_diffrn_reflns_theta_full 26.000
_diffrn_reflns_theta_max 26.020
_diffrn_reflns_theta_min 2.228
_diffrn_source 'microfocus sealed tube (Incoatec ImS)'
_exptl_absorpt_coefficient_mu 0.067
_exptl_absorpt_correction_T_max 0.7453
_exptl_absorpt_correction_T_min 0.6131
_exptl_absorpt_correction_type multi-scan
_exptl_absorpt_process_details 'SadAbs 2016/2 (Bruker AXS)'
_exptl_crystal_colour yellow
_exptl_crystal_density_diffrn 1.165
_exptl_crystal_description block
_exptl_crystal_F_000 1568
_exptl_crystal_size_max 0.383
_exptl_crystal_size_mid 0.271
_exptl_crystal_size_min 0.156
_refine_diff_density_max 0.390
_refine_diff_density_min -0.334
_refine_diff_density_rms 0.072
_refine_ls_extinction_method none
_refine_ls_goodness_of_fit_ref 0.980
_refine_ls_hydrogen_treatment constr
_refine_ls_matrix_type full
_refine_ls_number_parameters 1009
_refine_ls_number_reflns 16157
_refine_ls_number_restraints 0
_refine_ls_restrained_S_all 0.980
_refine_ls_R_factor_all 0.1821
_refine_ls_R_factor_gt 0.0735
_refine_ls_shift/su_max 0.000
_refine_ls_shift/su_mean 0.000
_refine_ls_structure_factor_coef Fsqd
_refine_ls_weighting_details 'w=1/[\s^2^(Fo^2^)+(0.0806P)^2^] where P=(Fo^2^+2Fc^2^)/3'
_refine_ls_weighting_scheme calc
_refine_ls_wR_factor_gt 0.1467
_refine_ls_wR_factor_ref 0.1909
_reflns_Friedel_coverage 0.000
_reflns_number_gt 7818
_reflns_number_total 16157
_reflns_threshold_expression 'I > 2\s(I)'
_cod_data_source_file c8cc02317d2.cif
_cod_data_source_block TMPIMesBNTer
_cod_depositor_comments 'Adding full bibliography for 7121824--7121826.cif.'
_cod_original_cell_volume 4146(2)
_cod_database_code 7121826
_shelx_shelxl_version_number 2014/7
_shelx_space_group_comment
;
The symmetry employed for this shelxl refinement is uniquely defined
by the following loop, which should always be used as a source of
symmetry information in preference to the above space-group names.
They are only intended as comments.
;

loop_
_space_group_symop_operation_xyz
'x, y, z'
'-x, -y, -z'

loop_
_atom_site_label
_atom_site_type_symbol
_atom_site_fract_x
_atom_site_fract_y
_atom_site_fract_z
_atom_site_U_iso_or_equiv
_atom_site_adp_type
_atom_site_occupancy
_atom_site_site_symmetry_order
_atom_site_calc_flag
_atom_site_refinement_flags_posn
_atom_site_refinement_flags_adp
N1 N 0.6548(2) 0.97631(15) 0.78495(14) 0.0139(6) Uani 1 1 d . .
C1 C 0.7474(3) 0.98804(18) 0.74938(17) 0.0139(8) Uani 1 1 d . .
B1 B 0.5900(3) 0.9256(2) 0.78877(19) 0.0141(9) Uani 1 1 d . .
N2 N 0.5683(2) 0.83775(16) 0.69743(14) 0.0168(7) Uani 1 1 d . .
C2 C 0.7665(3) 1.00380(18) 0.67658(17) 0.0136(7) Uani 1 1 d . .
B2 B 0.7341(3) 0.4221(2) 0.6455(2) 0.0155(9) Uani 1 1 d . .
N3 N 0.7086(2) 0.78157(16) 0.75058(15) 0.0184(7) Uani 1 1 d . .
C3 C 0.8632(3) 1.01866(19) 0.64707(18) 0.0167(8) Uani 1 1 d . .
H3 H 0.8742 1.0278 0.5994 0.020 Uiso 1 1 calc R U
C4 C 0.9438(3) 1.02074(19) 0.68371(17) 0.0153(8) Uani 1 1 d . .
N4 N 0.4837(2) 0.93721(15) 0.82719(14) 0.0134(6) Uani 1 1 d . .
N5 N 0.7530(2) 0.47594(15) 0.68176(14) 0.0148(6) Uani 1 1 d . .
C5 C 0.9223(3) 1.00929(19) 0.75480(17) 0.0173(8) Uani 1 1 d . .
H01Z H 0.9734 1.0121 0.7815 0.021 Uiso 1 1 calc R U
N6 N 0.5975(2) 0.32970(16) 0.67592(14) 0.0181(7) Uani 1 1 d . .
C6 C 0.8287(3) 0.99391(19) 0.78743(17) 0.0156(8) Uani 1 1 d . .
C7 C 0.6843(3) 1.00486(18) 0.62921(17) 0.0146(8) Uani 1 1 d . .
H7 H 0.6200 0.9989 0.6590 0.017 Uiso 1 1 calc R U
N7 N 0.7378(2) 0.27815(16) 0.72938(14) 0.0172(7) Uani 1 1 d . .
C8 C 0.7169(3) 0.93241(19) 0.58753(17) 0.0159(8) Uani 1 1 d . .
N8 N 0.7425(2) 0.43126(15) 0.56973(13) 0.0159(7) Uani 1 1 d . .
C9 C 0.8082(3) 0.86708(19) 0.59662(18) 0.0196(8) Uani 1 1 d . .
H9 H 0.8520 0.8656 0.6300 0.024 Uiso 1 1 calc R U
C10 C 0.8355(3) 0.8035(2) 0.55657(18) 0.0262(9) Uani 1 1 d . .
H01X H 0.8970 0.7599 0.5633 0.031 Uiso 1 1 calc R U
C11 C 0.7714(4) 0.8049(2) 0.50701(19) 0.0293(10) Uani 1 1 d . .
H028 H 0.7899 0.7627 0.4800 0.035 Uiso 1 1 calc R U
C12 C 0.6802(3) 0.8688(2) 0.4975(2) 0.0309(10) Uani 1 1 d . .
H037 H 0.6367 0.8699 0.4641 0.037 Uiso 1 1 calc R U
C37 C 0.6236(3) 0.84905(19) 0.74541(17) 0.0162(8) Uani 1 1 d . .
C13 C 0.6531(3) 0.9317(2) 0.53758(18) 0.0241(9) Uani 1 1 d . .
H01L H 0.5907 0.9745 0.5310 0.029 Uiso 1 1 calc R U
C14 C 0.6511(3) 1.08695(19) 0.58034(17) 0.0144(8) Uani 1 1 d . .
C15 C 0.5539(3) 1.1441(2) 0.59342(18) 0.0181(8) Uani 1 1 d . .
H15 H 0.5106 1.1336 0.6334 0.022 Uiso 1 1 calc R U
C16 C 0.5200(3) 1.2172(2) 0.54727(19) 0.0230(9) Uani 1 1 d . .
H16 H 0.4548 1.2551 0.5569 0.028 Uiso 1 1 calc R U
C17 C 0.5824(3) 1.2335(2) 0.48769(18) 0.0214(9) Uani 1 1 d . .
H17 H 0.5596 1.2821 0.4569 0.026 Uiso 1 1 calc R U
C18 C 0.6801(3) 1.1765(2) 0.47380(18) 0.0217(9) Uani 1 1 d . .
H02O H 0.7234 1.1873 0.4339 0.026 Uiso 1 1 calc R U
C19 C 0.7125(3) 1.1040(2) 0.51945(18) 0.0187(8) Uani 1 1 d . .
H19 H 0.7770 1.0657 0.5091 0.022 Uiso 1 1 calc R U
C20 C 0.8097(3) 0.98283(19) 0.86536(16) 0.0154(8) Uani 1 1 d . .
H20 H 0.7323 0.9925 0.8759 0.018 Uiso 1 1 calc R U
C21 C 0.8589(3) 0.89483(19) 0.90164(17) 0.0163(8) Uani 1 1 d . .
C22 C 0.9526(3) 0.8421(2) 0.87592(19) 0.0226(9) Uani 1 1 d . .
H01D H 0.9883 0.8601 0.8347 0.027 Uiso 1 1 calc R U
C23 C 0.9931(3) 0.7635(2) 0.9110(2) 0.0269(9) Uani 1 1 d . .
H017 H 1.0563 0.7291 0.8935 0.032 Uiso 1 1 calc R U
C24 C 0.9411(3) 0.7352(2) 0.9719(2) 0.0275(10) Uani 1 1 d . .
H018 H 0.9687 0.6819 0.9952 0.033 Uiso 1 1 calc R U
C25 C 0.8471(3) 0.7872(2) 0.99802(19) 0.0253(9) Uani 1 1 d . .
H01Y H 0.8114 0.7688 1.0390 0.030 Uiso 1 1 calc R U
C26 C 0.8070(3) 0.8660(2) 0.96294(18) 0.0204(8) Uani 1 1 d . .
H26 H 0.7441 0.9004 0.9807 0.024 Uiso 1 1 calc R U
C27 C 0.8387(3) 1.04891(19) 0.89584(17) 0.0149(8) Uani 1 1 d . .
C28 C 0.7600(3) 1.1212(2) 0.90693(17) 0.0187(8) Uani 1 1 d . .
H01W H 0.6907 1.1272 0.8973 0.022 Uiso 1 1 calc R U
C29 C 0.7828(3) 1.1852(2) 0.93229(18) 0.0246(9) Uani 1 1 d . .
H015 H 0.7293 1.2336 0.9388 0.029 Uiso 1 1 calc R U
C30 C 0.8854(3) 1.1761(2) 0.94771(18) 0.0267(10) Uani 1 1 d . .
H03A H 0.9017 1.2187 0.9638 0.032 Uiso 1 1 calc R U
C33 C 1.0530(3) 1.0310(2) 0.64987(17) 0.0175(8) Uani 1 1 d . .
C32 C 0.9400(3) 1.0404(2) 0.91325(17) 0.0194(8) Uani 1 1 d . .
H32 H 0.9933 0.9917 0.9076 0.023 Uiso 1 1 calc R U
C31 C 0.9636(3) 1.1029(2) 0.93891(18) 0.0264(9) Uani 1 1 d . .
H02Q H 1.0323 1.0958 0.9503 0.032 Uiso 1 1 calc R U
C36 C 1.0577(3) 1.0463(2) 0.57204(18) 0.0256(9) Uani 1 1 d . .
H02R H 1.1257 1.0552 0.5531 0.038 Uiso 1 1 calc R U
H02S H 1.0017 1.0947 0.5574 0.038 Uiso 1 1 calc R U
H02T H 1.0488 0.9987 0.5563 0.038 Uiso 1 1 calc R U
C35 C 1.1392(3) 0.9505(2) 0.6726(2) 0.0348(10) Uani 1 1 d . .
H03P H 1.1233 0.9039 0.6595 0.052 Uiso 1 1 calc R U
H03Q H 1.1402 0.9423 0.7216 0.052 Uiso 1 1 calc R U
H03R H 1.2077 0.9551 0.6509 0.052 Uiso 1 1 calc R U
C34 C 1.0767(3) 1.1050(2) 0.6727(2) 0.0307(10) Uani 1 1 d . .
H03M H 1.1458 1.1099 0.6523 0.046 Uiso 1 1 calc R U
H03N H 1.0758 1.0961 0.7218 0.046 Uiso 1 1 calc R U
H03O H 1.0233 1.1553 0.6583 0.046 Uiso 1 1 calc R U
C39 C 0.6171(3) 0.7628(2) 0.67469(19) 0.0237(9) Uani 1 1 d . .
H01E H 0.5937 0.7407 0.6422 0.028 Uiso 1 1 calc R U
C38 C 0.7045(3) 0.7274(2) 0.70813(19) 0.0240(9) Uani 1 1 d . .
H38 H 0.7531 0.6761 0.7035 0.029 Uiso 1 1 calc R U
C40 C 0.4680(3) 0.8947(2) 0.67506(19) 0.0232(9) Uani 1 1 d . .
H02Z H 0.4772 0.9496 0.6603 0.035 Uiso 1 1 calc R U
H020 H 0.4132 0.8960 0.7126 0.035 Uiso 1 1 calc R U
H022 H 0.4479 0.8757 0.6376 0.035 Uiso 1 1 calc R U
C41 C 0.7917(3) 0.7678(2) 0.79643(19) 0.0239(9) Uani 1 1 d . .
H02F H 0.8221 0.7090 0.8091 0.036 Uiso 1 1 calc R U
H02G H 0.7612 0.7925 0.8369 0.036 Uiso 1 1 calc R U
H02H H 0.8465 0.7930 0.7733 0.036 Uiso 1 1 calc R U
C42 C 0.4237(3) 1.02373(19) 0.83924(17) 0.0172(8) Uani 1 1 d . .
C43 C 0.3045(3) 1.0310(2) 0.85842(19) 0.0220(8) Uani 1 1 d . .
H02A H 0.2700 1.0858 0.8711 0.026 Uiso 1 1 calc R U
H02B H 0.2733 1.0268 0.8183 0.026 Uiso 1 1 calc R U
C44 C 0.2815(3) 0.9656(2) 0.91686(19) 0.0265(9) Uani 1 1 d . .
H02I H 0.2053 0.9709 0.9242 0.032 Uiso 1 1 calc R U
H02J H 0.3050 0.9727 0.9589 0.032 Uiso 1 1 calc R U
C45 C 0.3407(3) 0.8807(2) 0.89800(19) 0.0225(9) Uani 1 1 d . .
H01R H 0.3115 0.8729 0.8584 0.027 Uiso 1 1 calc R U
H01S H 0.3283 0.8383 0.9358 0.027 Uiso 1 1 calc R U
C46 C 0.4606(3) 0.86778(19) 0.88164(17) 0.0178(8) Uani 1 1 d . .
C47 C 0.4315(3) 1.0839(2) 0.77166(18) 0.0221(8) Uani 1 1 d . .
H01T H 0.4055 1.0659 0.7360 0.033 Uiso 1 1 calc R U
H01U H 0.5047 1.0843 0.7589 0.033 Uiso 1 1 calc R U
H01V H 0.3893 1.1391 0.7779 0.033 Uiso 1 1 calc R U
C48 C 0.4670(3) 1.0554(2) 0.89428(18) 0.0232(9) Uani 1 1 d . .
H02C H 0.5433 1.0439 0.8860 0.035 Uiso 1 1 calc R U
H02D H 0.4485 1.0276 0.9390 0.035 Uiso 1 1 calc R U
H02E H 0.4362 1.1145 0.8921 0.035 Uiso 1 1 calc R U
C49 C 0.5148(3) 0.8602(2) 0.94757(18) 0.0269(9) Uani 1 1 d . .
H03D H 0.5868 0.8641 0.9353 0.040 Uiso 1 1 calc R U
H03E H 0.5157 0.8074 0.9756 0.040 Uiso 1 1 calc R U
H03F H 0.4757 0.9044 0.9728 0.040 Uiso 1 1 calc R U
C50 C 0.5040(3) 0.78227(19) 0.85833(18) 0.0210(8) Uani 1 1 d . .
H01A H 0.4831 0.7853 0.8134 0.032 Uiso 1 1 calc R U
H01B H 0.4755 0.7421 0.8901 0.032 Uiso 1 1 calc R U
H01C H 0.5805 0.7657 0.8569 0.032 Uiso 1 1 calc R U
C51 C 0.7426(3) 0.48806(18) 0.74914(16) 0.0135(8) Uani 1 1 d . .
C52 C 0.6445(3) 0.50366(18) 0.79193(17) 0.0144(8) Uani 1 1 d . .
C53 C 0.6445(3) 0.51855(19) 0.85932(17) 0.0163(8) Uani 1 1 d . .
H53 H 0.5802 0.5271 0.8871 0.020 Uiso 1 1 calc R U
C54 C 0.7343(3) 0.52123(19) 0.88651(17) 0.0168(8) Uani 1 1 d . .
C55 C 0.8287(3) 0.5097(2) 0.84271(18) 0.0191(8) Uani 1 1 d . .
H01H H 0.8904 0.5125 0.8590 0.023 Uiso 1 1 calc R U
C56 C 0.8344(3) 0.49431(18) 0.77620(16) 0.0130(7) Uani 1 1 d . .
C57 C 0.9393(3) 0.48335(19) 0.73049(18) 0.0170(8) Uani 1 1 d . .
H57 H 0.9198 0.4924 0.6833 0.020 Uiso 1 1 calc R U
C58 C 1.0158(3) 0.39649(19) 0.74096(17) 0.0163(8) Uani 1 1 d . .
C59 C 1.0195(3) 0.3433(2) 0.80323(19) 0.0228(9) Uani 1 1 d . .
H01P H 0.9740 0.3607 0.8411 0.027 Uiso 1 1 calc R U
C60 C 1.0903(3) 0.2644(2) 0.8095(2) 0.0261(9) Uani 1 1 d . .
H60 H 1.0911 0.2291 0.8514 0.031 Uiso 1 1 calc R U
C61 C 1.1600(3) 0.2374(2) 0.7542(2) 0.0263(9) Uani 1 1 d . .
H030 H 1.2074 0.1844 0.7586 0.032 Uiso 1 1 calc R U
C62 C 1.1577(3) 0.2907(2) 0.6925(2) 0.0280(9) Uani 1 1 d . .
H02Y H 1.2044 0.2738 0.6549 0.034 Uiso 1 1 calc R U
C63 C 1.0858(3) 0.3694(2) 0.68625(19) 0.0217(8) Uani 1 1 d . .
H63 H 1.0850 0.4045 0.6443 0.026 Uiso 1 1 calc R U
C64 C 0.9954(3) 0.54945(19) 0.73271(17) 0.0159(8) Uani 1 1 d . .
C65 C 1.0672(3) 0.5404(2) 0.78139(18) 0.0224(9) Uani 1 1 d . .
H01Q H 1.0830 0.4918 0.8132 0.027 Uiso 1 1 calc R U
C66 C 1.1146(3) 0.6029(2) 0.7825(2) 0.0282(9) Uani 1 1 d . .
H02X H 1.1619 0.5962 0.8151 0.034 Uiso 1 1 calc R U
C67 C 1.0924(3) 0.6754(2) 0.7356(2) 0.0297(10) Uani 1 1 d . .
H03B H 1.1240 0.7176 0.7368 0.036 Uiso 1 1 calc R U
C68 C 1.0236(3) 0.6847(2) 0.6872(2) 0.0251(9) Uani 1 1 d . .
H68 H 1.0086 0.7333 0.6553 0.030 Uiso 1 1 calc R U
C69 C 0.9760(3) 0.6218(2) 0.68548(18) 0.0191(8) Uani 1 1 d . .
H01M H 0.9303 0.6285 0.6519 0.023 Uiso 1 1 calc R U
C70 C 0.5401(3) 0.50547(18) 0.76731(17) 0.0140(8) Uani 1 1 d . .
H70 H 0.5549 0.5006 0.7183 0.017 Uiso 1 1 calc R U
C71 C 0.4912(3) 0.43398(19) 0.80177(17) 0.0167(8) Uani 1 1 d . .
C72 C 0.3912(3) 0.4348(2) 0.7851(2) 0.0240(9) Uani 1 1 d . .
H72 H 0.3551 0.4788 0.7542 0.029 Uiso 1 1 calc R U
C73 C 0.3450(3) 0.3710(2) 0.8141(2) 0.0329(10) Uani 1 1 d . .
H03L H 0.2787 0.3717 0.8022 0.040 Uiso 1 1 calc R U
C74 C 0.3977(3) 0.3063(2) 0.8607(2) 0.0344(11) Uani 1 1 d . .
H03C H 0.3660 0.2642 0.8811 0.041 Uiso 1 1 calc R U
C75 C 0.4960(3) 0.3041(2) 0.8768(2) 0.0301(10) Uani 1 1 d . .
H02P H 0.5316 0.2598 0.9076 0.036 Uiso 1 1 calc R U
C76 C 0.5435(3) 0.3676(2) 0.84757(18) 0.0224(9) Uani 1 1 d . .
H01F H 0.6107 0.3654 0.8589 0.027 Uiso 1 1 calc R U
C77 C 0.4546(3) 0.58880(19) 0.77245(18) 0.0170(8) Uani 1 1 d . .
C78 C 0.4336(3) 0.6486(2) 0.71451(19) 0.0215(8) Uani 1 1 d . .
H01N H 0.4725 0.6382 0.6727 0.026 Uiso 1 1 calc R U
C79 C 0.3563(3) 0.7231(2) 0.7176(2) 0.0248(9) Uani 1 1 d . .
H02N H 0.3434 0.7620 0.6779 0.030 Uiso 1 1 calc R U
C80 C 0.2981(3) 0.7406(2) 0.7786(2) 0.0254(9) Uani 1 1 d . .
H01O H 0.2472 0.7915 0.7806 0.030 Uiso 1 1 calc R U
C81 C 0.3162(3) 0.6816(2) 0.83710(19) 0.0215(8) Uani 1 1 d . .
H81 H 0.2766 0.6923 0.8786 0.026 Uiso 1 1 calc R U
C82 C 0.3936(3) 0.6066(2) 0.83332(18) 0.0192(8) Uani 1 1 d . .
H82 H 0.4050 0.5671 0.8727 0.023 Uiso 1 1 calc R U
C83 C 0.6898(3) 0.34407(19) 0.68464(16) 0.0153(8) Uani 1 1 d . .
C84 C 0.5899(3) 0.2541(2) 0.71329(18) 0.0227(9) Uani 1 1 d . .
H01G H 0.5341 0.2300 0.7152 0.027 Uiso 1 1 calc R U
C85 C 0.6778(3) 0.2222(2) 0.74612(18) 0.0219(9) Uani 1 1 d . .
H85 H 0.6951 0.1713 0.7751 0.026 Uiso 1 1 calc R U
C86 C 0.8409(3) 0.2687(2) 0.75446(18) 0.0230(9) Uani 1 1 d . .
H01I H 0.8846 0.2941 0.7193 0.034 Uiso 1 1 calc R U
H01J H 0.8760 0.2105 0.7660 0.034 Uiso 1 1 calc R U
H01K H 0.8296 0.2953 0.7945 0.034 Uiso 1 1 calc R U
C87 C 0.5183(3) 0.3840(2) 0.63095(19) 0.0232(9) Uani 1 1 d . .
H023 H 0.5458 0.3810 0.5839 0.035 Uiso 1 1 calc R U
H024 H 0.5032 0.4404 0.6393 0.035 Uiso 1 1 calc R U
H026 H 0.4539 0.3663 0.6401 0.035 Uiso 1 1 calc R U
C88 C 0.8152(3) 0.3614(2) 0.53415(18) 0.0183(8) Uani 1 1 d . .
C89 C 0.7880(3) 0.3720(2) 0.46011(18) 0.0276(9) Uani 1 1 d . .
H03G H 0.8396 0.3296 0.4370 0.033 Uiso 1 1 calc R U
H03H H 0.7182 0.3628 0.4609 0.033 Uiso 1 1 calc R U
C90 C 0.7870(3) 0.4570(2) 0.41906(18) 0.0291(10) Uani 1 1 d . .
H038 H 0.8577 0.4656 0.4144 0.035 Uiso 1 1 calc R U
H039 H 0.7659 0.4609 0.3735 0.035 Uiso 1 1 calc R U
C91 C 0.7084(3) 0.5217(2) 0.45694(18) 0.0257(9) Uani 1 1 d . .
H012 H 0.6375 0.5147 0.4577 0.031 Uiso 1 1 calc R U
H014 H 0.7081 0.5766 0.4318 0.031 Uiso 1 1 calc R U
C92 C 0.7320(3) 0.5178(2) 0.53094(18) 0.0192(8) Uani 1 1 d . .
C93 C 0.6345(3) 0.5773(2) 0.56350(19) 0.0250(9) Uani 1 1 d . .
H031 H 0.6229 0.6319 0.5367 0.038 Uiso 1 1 calc R U
H032 H 0.6466 0.5800 0.6094 0.038 Uiso 1 1 calc R U
H033 H 0.5728 0.5573 0.5649 0.038 Uiso 1 1 calc R U
C94 C 0.8293(3) 0.5514(2) 0.53044(19) 0.0239(9) Uani 1 1 d . .
H02U H 0.8872 0.5240 0.5004 0.036 Uiso 1 1 calc R U
H02V H 0.8509 0.5409 0.5761 0.036 Uiso 1 1 calc R U
H02W H 0.8106 0.6104 0.5145 0.036 Uiso 1 1 calc R U
C95 C 0.8011(3) 0.2760(2) 0.56756(18) 0.0228(9) Uani 1 1 d . .
H02K H 0.8379 0.2353 0.5384 0.034 Uiso 1 1 calc R U
H02L H 0.7265 0.2785 0.5740 0.034 Uiso 1 1 calc R U
H02M H 0.8302 0.2605 0.6113 0.034 Uiso 1 1 calc R U
C96 C 0.9337(3) 0.3552(2) 0.5364(2) 0.0281(9) Uani 1 1 d . .
H03I H 0.9766 0.3022 0.5251 0.042 Uiso 1 1 calc R U
H03J H 0.9455 0.3606 0.5816 0.042 Uiso 1 1 calc R U
H03K H 0.9529 0.3991 0.5037 0.042 Uiso 1 1 calc R U
C97 C 0.7346(3) 0.5322(2) 0.96135(18) 0.0204(8) Uani 1 1 d . .
C98 C 0.6229(3) 0.5494(2) 0.99857(19) 0.0305(10) Uani 1 1 d . .
H034 H 0.5781 0.5994 0.9753 0.046 Uiso 1 1 calc R U
H035 H 0.6263 0.5563 1.0450 0.046 Uiso 1 1 calc R U
H036 H 0.5939 0.5034 0.9989 0.046 Uiso 1 1 calc R U
C99 C 0.8052(4) 0.4534(3) 0.9989(2) 0.0440(13) Uani 1 1 d . .
H03V H 0.7797 0.4066 0.9962 0.066 Uiso 1 1 calc R U
H03W H 0.8033 0.4592 1.0462 0.066 Uiso 1 1 calc R U
H03X H 0.8773 0.4448 0.9779 0.066 Uiso 1 1 calc R U
C100 C 0.7769(4) 0.6068(3) 0.9635(2) 0.0429(12) Uani 1 1 d . .
H03S H 0.8486 0.5974 0.9419 0.064 Uiso 1 1 calc R U
H03T H 0.7764 0.6136 1.0104 0.064 Uiso 1 1 calc R U
H03U H 0.7323 0.6564 0.9395 0.064 Uiso 1 1 calc R U

loop_
_atom_site_aniso_label
_atom_site_aniso_U_11
_atom_site_aniso_U_22
_atom_site_aniso_U_33
_atom_site_aniso_U_23
_atom_site_aniso_U_13
_atom_site_aniso_U_12
N1 0.0127(16) 0.0156(14) 0.0132(16) -0.0017(11) 0.0031(13) -0.0056(12)
C1 0.0116(19) 0.0090(16) 0.020(2) -0.0024(14) 0.0000(16) -0.0009(14)
B1 0.015(2) 0.0157(19) 0.009(2) 0.0027(15) -0.0044(17) -0.0012(16)
N2 0.0174(17) 0.0170(15) 0.0171(16) -0.0053(12) 0.0028(14) -0.0069(12)
C2 0.0126(19) 0.0121(16) 0.0143(19) -0.0025(13) -0.0003(15) -0.0007(14)
B2 0.011(2) 0.0129(19) 0.019(2) 0.0005(16) -0.0004(18) -0.0004(16)
N3 0.0164(17) 0.0157(15) 0.0210(17) -0.0036(12) 0.0055(14) -0.0043(13)
C3 0.019(2) 0.0134(17) 0.0132(19) 0.0024(14) 0.0015(16) -0.0024(15)
C4 0.016(2) 0.0141(17) 0.0143(19) 0.0006(14) 0.0019(16) -0.0051(14)
N4 0.0140(16) 0.0121(14) 0.0132(15) -0.0008(11) 0.0025(13) -0.0045(12)
N5 0.0151(17) 0.0166(14) 0.0115(15) -0.0014(12) 0.0040(13) -0.0053(12)
C5 0.017(2) 0.0184(18) 0.015(2) -0.0030(14) -0.0034(17) -0.0026(15)
N6 0.0234(18) 0.0186(15) 0.0145(16) -0.0043(12) 0.0003(14) -0.0090(13)
C6 0.021(2) 0.0129(17) 0.0136(19) -0.0021(14) -0.0012(16) -0.0057(15)
C7 0.0117(19) 0.0167(17) 0.0144(19) 0.0004(14) -0.0008(15) -0.0044(14)
N7 0.0235(18) 0.0148(15) 0.0124(16) 0.0006(12) -0.0028(14) -0.0049(13)
C8 0.018(2) 0.0191(18) 0.0141(19) -0.0040(14) 0.0036(16) -0.0117(15)
N8 0.0199(17) 0.0149(14) 0.0100(15) 0.0010(11) 0.0028(13) -0.0039(12)
C9 0.025(2) 0.0165(18) 0.0148(19) -0.0001(14) 0.0031(17) -0.0045(16)
C10 0.039(3) 0.0148(18) 0.020(2) -0.0003(15) 0.0074(19) -0.0058(17)
C11 0.051(3) 0.019(2) 0.022(2) -0.0041(16) 0.000(2) -0.0157(19)
C12 0.043(3) 0.031(2) 0.028(2) -0.0057(17) -0.010(2) -0.020(2)
C37 0.015(2) 0.0197(18) 0.0150(19) -0.0004(14) 0.0036(16) -0.0095(15)
C13 0.030(2) 0.0230(19) 0.022(2) -0.0040(16) -0.0061(19) -0.0102(17)
C14 0.016(2) 0.0193(18) 0.0120(19) -0.0053(14) -0.0039(16) -0.0079(15)
C15 0.019(2) 0.0221(18) 0.0143(19) -0.0018(14) -0.0016(16) -0.0073(16)
C16 0.024(2) 0.0151(18) 0.025(2) -0.0012(15) -0.0049(19) 0.0015(16)
C17 0.024(2) 0.0177(18) 0.020(2) 0.0028(15) -0.0062(18) -0.0044(16)
C18 0.024(2) 0.025(2) 0.016(2) 0.0008(15) -0.0040(17) -0.0074(17)
C19 0.018(2) 0.0177(18) 0.020(2) -0.0024(15) -0.0031(17) -0.0036(15)
C20 0.0129(19) 0.0191(18) 0.0146(19) -0.0021(14) -0.0005(16) -0.0059(15)
C21 0.018(2) 0.0164(17) 0.017(2) -0.0007(14) -0.0077(17) -0.0072(15)
C22 0.024(2) 0.023(2) 0.020(2) -0.0032(15) -0.0047(18) -0.0045(17)
C23 0.023(2) 0.022(2) 0.033(2) -0.0040(17) -0.008(2) 0.0013(17)
C24 0.032(3) 0.0205(19) 0.030(2) 0.0036(17) -0.014(2) -0.0067(18)
C25 0.032(3) 0.028(2) 0.019(2) 0.0045(16) -0.0076(19) -0.0155(18)
C26 0.022(2) 0.0235(19) 0.018(2) -0.0033(15) -0.0006(17) -0.0096(16)
C27 0.017(2) 0.0161(17) 0.0112(18) -0.0009(14) 0.0027(16) -0.0069(15)
C28 0.021(2) 0.0222(19) 0.0120(19) 0.0013(14) -0.0014(16) -0.0080(16)
C29 0.035(3) 0.0175(18) 0.018(2) -0.0002(15) 0.0013(19) -0.0064(17)
C30 0.045(3) 0.025(2) 0.014(2) -0.0008(15) -0.0041(19) -0.0157(19)
C33 0.015(2) 0.0239(19) 0.0145(19) -0.0043(15) 0.0016(16) -0.0076(15)
C32 0.024(2) 0.0212(19) 0.0141(19) 0.0009(15) -0.0040(17) -0.0099(16)
C31 0.030(2) 0.036(2) 0.017(2) 0.0033(17) -0.0104(19) -0.0164(19)
C36 0.021(2) 0.033(2) 0.023(2) -0.0038(17) 0.0033(18) -0.0116(17)
C35 0.019(2) 0.040(2) 0.034(3) 0.0039(19) 0.004(2) 0.0006(19)
C34 0.032(3) 0.038(2) 0.030(2) -0.0121(18) 0.009(2) -0.0223(19)
C39 0.027(2) 0.0219(19) 0.027(2) -0.0119(16) 0.0069(19) -0.0140(17)
C38 0.024(2) 0.0191(19) 0.030(2) -0.0133(16) 0.0082(19) -0.0077(17)
C40 0.020(2) 0.028(2) 0.023(2) -0.0051(16) -0.0024(18) -0.0081(17)
C41 0.017(2) 0.0241(19) 0.027(2) -0.0020(16) -0.0009(18) -0.0011(16)
C42 0.018(2) 0.0128(17) 0.018(2) -0.0019(14) 0.0015(16) -0.0018(15)
C43 0.015(2) 0.0214(19) 0.027(2) -0.0016(16) 0.0036(17) -0.0038(16)
C44 0.026(2) 0.026(2) 0.026(2) -0.0036(16) 0.0102(18) -0.0097(17)
C45 0.025(2) 0.0197(18) 0.022(2) -0.0026(15) 0.0052(18) -0.0085(16)
C46 0.025(2) 0.0145(17) 0.0140(19) 0.0019(14) 0.0029(17) -0.0100(15)
C47 0.018(2) 0.0188(18) 0.025(2) -0.0007(15) 0.0009(17) -0.0011(15)
C48 0.025(2) 0.0186(18) 0.026(2) -0.0049(15) 0.0033(18) -0.0067(16)
C49 0.041(3) 0.023(2) 0.019(2) 0.0040(16) -0.010(2) -0.0131(18)
C50 0.021(2) 0.0178(18) 0.022(2) -0.0009(15) 0.0034(17) -0.0060(16)
C51 0.018(2) 0.0076(16) 0.0115(18) 0.0002(13) 0.0001(16) -0.0003(14)
C52 0.017(2) 0.0094(16) 0.0153(19) -0.0005(13) 0.0003(16) -0.0026(14)
C53 0.015(2) 0.0158(17) 0.0160(19) -0.0043(14) 0.0020(16) -0.0010(15)
C54 0.017(2) 0.0154(17) 0.0163(19) -0.0033(14) 0.0014(16) -0.0034(15)
C55 0.015(2) 0.0224(19) 0.020(2) -0.0008(15) -0.0042(17) -0.0056(15)
C56 0.015(2) 0.0113(16) 0.0116(18) -0.0004(13) 0.0020(15) -0.0051(14)
C57 0.015(2) 0.0208(18) 0.0166(19) -0.0035(14) -0.0013(16) -0.0073(15)
C58 0.015(2) 0.0165(17) 0.018(2) -0.0013(15) -0.0039(17) -0.0060(15)
C59 0.020(2) 0.026(2) 0.022(2) -0.0056(16) -0.0015(18) -0.0053(17)
C60 0.028(2) 0.023(2) 0.027(2) 0.0047(16) -0.008(2) -0.0090(18)
C61 0.018(2) 0.0190(19) 0.040(3) -0.0037(18) -0.008(2) -0.0006(16)
C62 0.019(2) 0.030(2) 0.035(2) -0.0143(18) 0.0071(19) -0.0050(18)
C63 0.020(2) 0.0198(19) 0.024(2) -0.0053(15) 0.0044(18) -0.0051(16)
C64 0.0144(19) 0.0181(18) 0.0143(19) -0.0055(14) 0.0033(16) -0.0032(15)
C65 0.018(2) 0.028(2) 0.022(2) -0.0022(16) 0.0016(17) -0.0093(16)
C66 0.019(2) 0.038(2) 0.033(2) -0.0136(19) -0.0012(19) -0.0110(18)
C67 0.021(2) 0.030(2) 0.043(3) -0.0120(19) 0.005(2) -0.0143(18)
C68 0.024(2) 0.0173(19) 0.033(2) -0.0044(16) 0.0033(19) -0.0076(16)
C69 0.015(2) 0.0225(19) 0.020(2) -0.0060(15) 0.0032(16) -0.0064(15)
C70 0.0148(19) 0.0154(17) 0.0111(18) -0.0019(13) -0.0015(15) -0.0030(14)
C71 0.018(2) 0.0152(17) 0.017(2) -0.0055(14) 0.0024(16) -0.0050(15)
C72 0.017(2) 0.0227(19) 0.035(2) -0.0127(17) 0.0067(18) -0.0090(16)
C73 0.017(2) 0.027(2) 0.058(3) -0.015(2) 0.008(2) -0.0113(18)
C74 0.030(3) 0.018(2) 0.051(3) -0.0097(19) 0.023(2) -0.0108(18)
C75 0.035(3) 0.0134(19) 0.033(2) -0.0007(16) 0.013(2) -0.0021(17)
C76 0.027(2) 0.0180(18) 0.020(2) -0.0035(15) 0.0040(18) -0.0042(16)
C77 0.012(2) 0.0190(18) 0.021(2) -0.0026(15) -0.0035(17) -0.0055(15)
C78 0.020(2) 0.0221(19) 0.021(2) 0.0036(15) -0.0026(17) -0.0068(16)
C79 0.025(2) 0.0175(19) 0.030(2) 0.0061(16) -0.010(2) -0.0050(17)
C80 0.021(2) 0.0160(18) 0.038(3) -0.0033(17) -0.007(2) -0.0010(16)
C81 0.015(2) 0.025(2) 0.026(2) -0.0063(16) 0.0013(17) -0.0080(16)
C82 0.019(2) 0.0167(18) 0.022(2) 0.0019(15) -0.0069(17) -0.0058(16)
C83 0.019(2) 0.0176(18) 0.0098(18) -0.0065(14) 0.0001(16) -0.0031(15)
C84 0.031(2) 0.0232(19) 0.019(2) -0.0040(15) 0.0043(18) -0.0176(17)
C85 0.036(3) 0.0176(18) 0.015(2) 0.0005(15) 0.0012(18) -0.0159(17)
C86 0.021(2) 0.026(2) 0.019(2) -0.0014(16) -0.0038(18) -0.0030(16)
C87 0.016(2) 0.032(2) 0.023(2) -0.0017(16) -0.0077(18) -0.0088(16)
C88 0.019(2) 0.0177(18) 0.018(2) -0.0082(15) 0.0054(17) -0.0057(15)
C89 0.039(3) 0.026(2) 0.018(2) -0.0065(16) 0.0017(19) -0.0088(18)
C90 0.042(3) 0.031(2) 0.013(2) -0.0009(16) -0.0006(19) -0.0121(19)
C91 0.025(2) 0.027(2) 0.021(2) 0.0058(16) -0.0046(18) -0.0060(17)
C92 0.021(2) 0.0163(18) 0.017(2) 0.0011(14) -0.0008(17) -0.0032(15)
C93 0.026(2) 0.0206(19) 0.021(2) 0.0058(15) 0.0000(18) -0.0003(17)
C94 0.029(2) 0.0179(19) 0.024(2) -0.0012(15) 0.0045(18) -0.0098(17)
C95 0.028(2) 0.0209(19) 0.020(2) -0.0094(15) 0.0018(18) -0.0053(17)
C96 0.018(2) 0.028(2) 0.036(2) -0.0108(18) 0.0071(19) -0.0044(17)
C97 0.020(2) 0.030(2) 0.0129(19) -0.0016(15) -0.0015(17) -0.0107(16)
C98 0.031(3) 0.041(2) 0.019(2) -0.0091(17) 0.0036(19) -0.0093(19)
C99 0.050(3) 0.052(3) 0.013(2) -0.0031(19) -0.006(2) 0.013(2)
C100 0.055(3) 0.059(3) 0.028(3) -0.019(2) 0.009(2) -0.035(2)

loop_
_atom_type_symbol
_atom_type_description
_atom_type_scat_dispersion_real
_atom_type_scat_dispersion_imag
_atom_type_scat_source
C C 0.0033 0.0016 'International Tables Vol C Tables 4.2.6.8 and 6.1.1.4'
H H 0.0000 0.0000 'International Tables Vol C Tables 4.2.6.8 and 6.1.1.4'
B B 0.0013 0.0007 'International Tables Vol C Tables 4.2.6.8 and 6.1.1.4'
N N 0.0061 0.0033 'International Tables Vol C Tables 4.2.6.8 and 6.1.1.4'

loop_
_geom_angle_atom_site_label_1
_geom_angle_atom_site_label_2
_geom_angle_atom_site_label_3
_geom_angle
B1 N1 C1 138.8(3)
N1 C1 C2 125.5(3)
N1 C1 C6 118.0(3)
C2 C1 C6 116.1(3)
N1 B1 N4 125.0(3)
N1 B1 C37 120.5(3)
N4 B1 C37 114.4(3)
C37 N2 C39 110.2(3)
C37 N2 C40 125.2(3)
C39 N2 C40 124.5(3)
C3 C2 C1 119.4(3)
C3 C2 C7 118.4(3)
C1 C2 C7 122.2(3)
N5 B2 N8 125.2(3)
N5 B2 C83 120.5(3)
N8 B2 C83 114.1(3)
C37 N3 C38 110.6(3)
C37 N3 C41 124.1(3)
C38 N3 C41 125.2(3)
C4 C3 C2 124.6(3)
C4 C3 H3 117.7
C2 C3 H3 117.7
C3 C4 C5 115.6(3)
C3 C4 C33 123.4(3)
C5 C4 C33 121.0(3)
B1 N4 C42 117.6(3)
B1 N4 C46 119.7(3)
C42 N4 C46 115.5(3)
B2 N5 C51 138.0(3)
C6 C5 C4 123.0(3)
C6 C5 H01Z 118.5
C4 C5 H01Z 118.5
C83 N6 C84 110.3(3)
C83 N6 C87 125.2(3)
C84 N6 C87 124.4(3)
C5 C6 C1 121.3(3)
C5 C6 C20 120.3(3)
C1 C6 C20 118.4(3)
C2 C7 C14 113.7(3)
C2 C7 C8 114.4(3)
C14 C7 C8 109.0(3)
C2 C7 H7 106.4
C14 C7 H7 106.4
C8 C7 H7 106.4
C83 N7 C85 110.4(3)
C83 N7 C86 123.7(3)
C85 N7 C86 125.9(3)
C9 C8 C13 117.6(3)
C9 C8 C7 123.1(3)
C13 C8 C7 119.2(3)
B2 N8 C92 116.7(3)
B2 N8 C88 119.2(2)
C92 N8 C88 115.7(3)
C8 C9 C10 121.0(3)
C8 C9 H9 119.5
C10 C9 H9 119.5
C11 C10 C9 120.1(3)
C11 C10 H01X 120.0
C9 C10 H01X 120.0
C12 C11 C10 119.9(3)
C12 C11 H028 120.1
C10 C11 H028 120.1
C11 C12 C13 119.9(3)
C11 C12 H037 120.0
C13 C12 H037 120.0
N3 C37 N2 105.1(3)
N3 C37 B1 128.5(3)
N2 C37 B1 126.3(3)
C12 C13 C8 121.5(3)
C12 C13 H01L 119.3
C8 C13 H01L 119.3
C15 C14 C19 117.9(3)
C15 C14 C7 120.3(3)
C19 C14 C7 121.7(3)
C14 C15 C16 120.8(4)
C14 C15 H15 119.6
C16 C15 H15 119.6
C17 C16 C15 120.4(3)
C17 C16 H16 119.8
C15 C16 H16 119.8
C16 C17 C18 119.4(3)
C16 C17 H17 120.3
C18 C17 H17 120.3
C19 C18 C17 119.8(4)
C19 C18 H02O 120.1
C17 C18 H02O 120.1
C18 C19 C14 121.7(3)
C18 C19 H19 119.2
C14 C19 H19 119.2
C6 C20 C27 112.7(3)
C6 C20 C21 114.7(3)
C27 C20 C21 111.7(3)
C6 C20 H20 105.6
C27 C20 H20 105.6
C21 C20 H20 105.6
C26 C21 C22 118.4(3)
C26 C21 C20 118.4(3)
C22 C21 C20 123.2(3)
C23 C22 C21 120.5(4)
C23 C22 H01D 119.8
C21 C22 H01D 119.8
C22 C23 C24 120.8(4)
C22 C23 H017 119.6
C24 C23 H017 119.6
C23 C24 C25 119.3(3)
C23 C24 H018 120.4
C25 C24 H018 120.4
C26 C25 C24 119.8(4)
C26 C25 H01Y 120.1
C24 C25 H01Y 120.1
C25 C26 C21 121.2(4)
C25 C26 H26 119.4
C21 C26 H26 119.4
C32 C27 C28 117.9(3)
C32 C27 C20 123.3(3)
C28 C27 C20 118.8(3)
C27 C28 C29 121.3(3)
C27 C28 H01W 119.3
C29 C28 H01W 119.3
C30 C29 C28 119.7(4)
C30 C29 H015 120.2
C28 C29 H015 120.2
C29 C30 C31 119.4(3)
C29 C30 H03A 120.3
C31 C30 H03A 120.3
C36 C33 C34 107.9(3)
C36 C33 C35 108.8(3)
C34 C33 C35 109.4(3)
C36 C33 C4 112.2(3)
C34 C33 C4 110.2(3)
C35 C33 C4 108.3(3)
C27 C32 C31 121.4(3)
C27 C32 H32 119.3
C31 C32 H32 119.3
C32 C31 C30 120.3(4)
C32 C31 H02Q 119.9
C30 C31 H02Q 119.9
C33 C36 H02R 109.5
C33 C36 H02S 109.5
H02R C36 H02S 109.5
C33 C36 H02T 109.5
H02R C36 H02T 109.5
H02S C36 H02T 109.5
C33 C35 H03P 109.5
C33 C35 H03Q 109.5
H03P C35 H03Q 109.5
C33 C35 H03R 109.5
H03P C35 H03R 109.5
H03Q C35 H03R 109.5
C33 C34 H03M 109.5
C33 C34 H03N 109.5
H03M C34 H03N 109.5
C33 C34 H03O 109.5
H03M C34 H03O 109.5
H03N C34 H03O 109.5
C38 C39 N2 107.2(3)
C38 C39 H01E 126.4
N2 C39 H01E 126.4
C39 C38 N3 106.8(3)
C39 C38 H38 126.6
N3 C38 H38 126.6
N2 C40 H02Z 109.5
N2 C40 H020 109.5
H02Z C40 H020 109.5
N2 C40 H022 109.5
H02Z C40 H022 109.5
H020 C40 H022 109.5
N3 C41 H02F 109.5
N3 C41 H02G 109.5
H02F C41 H02G 109.5
N3 C41 H02H 109.5
H02F C41 H02H 109.5
H02G C41 H02H 109.5
N4 C42 C43 111.2(3)
N4 C42 C47 108.6(3)
C43 C42 C47 106.3(3)
N4 C42 C48 114.0(3)
C43 C42 C48 109.2(3)
C47 C42 C48 107.1(3)
C44 C43 C42 114.1(3)
C44 C43 H02A 108.7
C42 C43 H02A 108.7
C44 C43 H02B 108.7
C42 C43 H02B 108.7
H02A C43 H02B 107.6
C43 C44 C45 108.1(3)
C43 C44 H02I 110.1
C45 C44 H02I 110.1
C43 C44 H02J 110.1
C45 C44 H02J 110.1
H02I C44 H02J 108.4
C44 C45 C46 114.1(3)
C44 C45 H01R 108.7
C46 C45 H01R 108.7
C44 C45 H01S 108.7
C46 C45 H01S 108.7
H01R C45 H01S 107.6
N4 C46 C45 110.5(3)
N4 C46 C50 112.4(3)
C45 C46 C50 106.1(3)
N4 C46 C49 111.7(3)
C45 C46 C49 110.7(3)
C50 C46 C49 105.2(3)
C42 C47 H01T 109.5
C42 C47 H01U 109.5
H01T C47 H01U 109.5
C42 C47 H01V 109.5
H01T C47 H01V 109.5
H01U C47 H01V 109.5
C42 C48 H02C 109.5
C42 C48 H02D 109.5
H02C C48 H02D 109.5
C42 C48 H02E 109.5
H02C C48 H02E 109.5
H02D C48 H02E 109.5
C46 C49 H03D 109.5
C46 C49 H03E 109.5
H03D C49 H03E 109.5
C46 C49 H03F 109.5
H03D C49 H03F 109.5
H03E C49 H03F 109.5
C46 C50 H01A 109.5
C46 C50 H01B 109.5
H01A C50 H01B 109.5
C46 C50 H01C 109.5
H01A C50 H01C 109.5
H01B C50 H01C 109.5
N5 C51 C52 124.9(3)
N5 C51 C56 117.7(3)
C52 C51 C56 117.1(3)
C53 C52 C51 119.0(3)
C53 C52 C70 118.8(3)
C51 C52 C70 122.2(3)
C54 C53 C52 123.8(3)
C54 C53 H53 118.1
C52 C53 H53 118.1
C53 C54 C55 116.3(3)
C53 C54 C97 123.2(3)
C55 C54 C97 120.5(3)
C56 C55 C54 122.8(3)
C56 C55 H01H 118.6
C54 C55 H01H 118.6
C55 C56 C51 120.8(3)
C55 C56 C57 120.5(3)
C51 C56 C57 118.7(3)
C64 C57 C58 111.0(3)
C64 C57 C56 112.8(3)
C58 C57 C56 115.1(3)
C64 C57 H57 105.7
C58 C57 H57 105.7
C56 C57 H57 105.7
C63 C58 C59 118.2(3)
C63 C58 C57 118.6(3)
C59 C58 C57 123.2(3)
C60 C59 C58 120.6(4)
C60 C59 H01P 119.7
C58 C59 H01P 119.7
C61 C60 C59 120.9(4)
C61 C60 H60 119.6
C59 C60 H60 119.6
C62 C61 C60 118.7(3)
C62 C61 H030 120.7
C60 C61 H030 120.7
C61 C62 C63 120.3(4)
C61 C62 H02Y 119.9
C63 C62 H02Y 119.9
C58 C63 C62 121.4(3)
C58 C63 H63 119.3
C62 C63 H63 119.3
C69 C64 C65 117.8(3)
C69 C64 C57 119.7(3)
C65 C64 C57 122.5(3)
C66 C65 C64 120.6(3)
C66 C65 H01Q 119.7
C64 C65 H01Q 119.7
C65 C66 C67 120.6(3)
C65 C66 H02X 119.7
C67 C66 H02X 119.7
C68 C67 C66 119.6(3)
C68 C67 H03B 120.2
C66 C67 H03B 120.2
C67 C68 C69 120.2(3)
C67 C68 H68 119.9
C69 C68 H68 119.9
C64 C69 C68 121.3(3)
C64 C69 H01M 119.4
C68 C69 H01M 119.4
C52 C70 C71 115.7(3)
C52 C70 C77 112.6(3)
C71 C70 C77 108.4(3)
C52 C70 H70 106.5
C71 C70 H70 106.5
C77 C70 H70 106.5
C76 C71 C72 118.5(3)
C76 C71 C70 122.7(3)
C72 C71 C70 118.9(3)
C73 C72 C71 120.7(4)
C73 C72 H72 119.6
C71 C72 H72 119.6
C74 C73 C72 119.7(4)
C74 C73 H03L 120.1
C72 C73 H03L 120.1
C75 C74 C73 120.2(4)
C75 C74 H03C 119.9
C73 C74 H03C 119.9
C74 C75 C76 120.6(4)
C74 C75 H02P 119.7
C76 C75 H02P 119.7
C71 C76 C75 120.3(4)
C71 C76 H01F 119.8
C75 C76 H01F 119.8
C82 C77 C78 117.3(3)
C82 C77 C70 122.4(3)
C78 C77 C70 120.3(3)
C79 C78 C77 121.4(4)
C79 C78 H01N 119.3
C77 C78 H01N 119.3
C80 C79 C78 120.7(3)
C80 C79 H02N 119.6
C78 C79 H02N 119.6
C79 C80 C81 119.2(3)
C79 C80 H01O 120.4
C81 C80 H01O 120.4
C80 C81 C82 119.6(4)
C80 C81 H81 120.2
C82 C81 H81 120.2
C77 C82 C81 121.8(3)
C77 C82 H82 119.1
C81 C82 H82 119.1
N6 C83 N7 105.1(3)
N6 C83 B2 126.2(3)
N7 C83 B2 128.6(3)
C85 C84 N6 106.9(3)
C85 C84 H01G 126.6
N6 C84 H01G 126.6
C84 C85 N7 107.2(3)
C84 C85 H85 126.4
N7 C85 H85 126.4
N7 C86 H01I 109.5
N7 C86 H01J 109.5
H01I C86 H01J 109.5
N7 C86 H01K 109.5
H01I C86 H01K 109.5
H01J C86 H01K 109.5
N6 C87 H023 109.5
N6 C87 H024 109.5
H023 C87 H024 109.5
N6 C87 H026 109.5
H023 C87 H026 109.5
H024 C87 H026 109.5
N8 C88 C95 112.5(3)
N8 C88 C89 110.1(3)
C95 C88 C89 105.1(3)
N8 C88 C96 112.1(3)
C95 C88 C96 105.7(3)
C89 C88 C96 111.1(3)
C90 C89 C88 113.9(3)
C90 C89 H03G 108.8
C88 C89 H03G 108.8
C90 C89 H03H 108.8
C88 C89 H03H 108.8
H03G C89 H03H 107.7
C91 C90 C89 107.8(3)
C91 C90 H038 110.2
C89 C90 H038 110.2
C91 C90 H039 110.2
C89 C90 H039 110.2
H038 C90 H039 108.5
C90 C91 C92 114.1(3)
C90 C91 H012 108.7
C92 C91 H012 108.7
C90 C91 H014 108.7
C92 C91 H014 108.7
H012 C91 H014 107.6
N8 C92 C93 108.5(3)
N8 C92 C91 110.1(3)
C93 C92 C91 105.7(3)
N8 C92 C94 114.6(3)
C93 C92 C94 107.9(3)
C91 C92 C94 109.7(3)
C92 C93 H031 109.5
C92 C93 H032 109.5
H031 C93 H032 109.5
C92 C93 H033 109.5
H031 C93 H033 109.5
H032 C93 H033 109.5
C92 C94 H02U 109.5
C92 C94 H02V 109.5
H02U C94 H02V 109.5
C92 C94 H02W 109.5
H02U C94 H02W 109.5
H02V C94 H02W 109.5
C88 C95 H02K 109.5
C88 C95 H02L 109.5
H02K C95 H02L 109.5
C88 C95 H02M 109.5
H02K C95 H02M 109.5
H02L C95 H02M 109.5
C88 C96 H03I 109.5
C88 C96 H03J 109.5
H03I C96 H03J 109.5
C88 C96 H03K 109.5
H03I C96 H03K 109.5
H03J C96 H03K 109.5
C99 C97 C98 109.1(3)
C99 C97 C100 109.8(3)
C98 C97 C100 106.9(3)
C99 C97 C54 109.2(3)
C98 C97 C54 111.9(3)
C100 C97 C54 109.9(3)
C97 C98 H034 109.5
C97 C98 H035 109.5
H034 C98 H035 109.5
C97 C98 H036 109.5
H034 C98 H036 109.5
H035 C98 H036 109.5
C97 C99 H03V 109.5
C97 C99 H03W 109.5
H03V C99 H03W 109.5
C97 C99 H03X 109.5
H03V C99 H03X 109.5
H03W C99 H03X 109.5
C97 C100 H03S 109.5
C97 C100 H03T 109.5
H03S C100 H03T 109.5
C97 C100 H03U 109.5
H03S C100 H03U 109.5
H03T C100 H03U 109.5

loop_
_geom_bond_atom_site_label_1
_geom_bond_atom_site_label_2
_geom_bond_distance
N1 B1 1.360(5)
N1 C1 1.365(4)
C1 C2 1.422(5)
C1 C6 1.428(4)
B1 N4 1.473(5)
B1 C37 1.612(5)
N2 C37 1.349(4)
N2 C39 1.375(4)
N2 C40 1.461(4)
C2 C3 1.394(5)
C2 C7 1.524(4)
B2 N5 1.356(4)
B2 N8 1.478(5)
B2 C83 1.621(5)
N3 C37 1.348(4)
N3 C38 1.374(4)
N3 C41 1.461(4)
C3 C4 1.379(4)
C3 H3 0.9300
C4 C5 1.390(5)
C4 C33 1.539(5)
N4 C42 1.496(4)
N4 C46 1.513(4)
N5 C51 1.375(4)
C5 C6 1.378(5)
C5 H01Z 0.9300
N6 C83 1.344(4)
N6 C84 1.379(4)
N6 C87 1.460(4)
C6 C20 1.520(5)
C7 C14 1.529(4)
C7 C8 1.534(4)
C7 H7 0.9800
N7 C83 1.349(4)
N7 C85 1.368(4)
N7 C86 1.464(4)
C8 C9 1.384(5)
C8 C13 1.392(4)
N8 C92 1.503(4)
N8 C88 1.511(4)
C9 C10 1.393(5)
C9 H9 0.9300
C10 C11 1.376(5)
C10 H01X 0.9300
C11 C12 1.372(5)
C11 H028 0.9300
C12 C13 1.383(5)
C12 H037 0.9300
C13 H01L 0.9300
C14 C15 1.387(5)
C14 C19 1.388(5)
C15 C16 1.396(4)
C15 H15 0.9300
C16 C17 1.373(5)
C16 H16 0.9300
C17 C18 1.391(5)
C17 H17 0.9300
C18 C19 1.381(4)
C18 H02O 0.9300
C19 H19 0.9300
C20 C27 1.527(4)
C20 C21 1.529(4)
C20 H20 0.9800
C21 C26 1.387(5)
C21 C22 1.390(5)
C22 C23 1.376(5)
C22 H01D 0.9300
C23 C24 1.380(6)
C23 H017 0.9300
C24 C25 1.389(6)
C24 H018 0.9300
C25 C26 1.378(5)
C25 H01Y 0.9300
C26 H26 0.9300
C27 C32 1.382(5)
C27 C28 1.386(5)
C28 C29 1.397(5)
C28 H01W 0.9300
C29 C30 1.383(5)
C29 H015 0.9300
C30 C31 1.384(5)
C30 H03A 0.9300
C33 C36 1.517(5)
C33 C34 1.533(5)
C33 C35 1.539(5)
C32 C31 1.384(5)
C32 H32 0.9300
C31 H02Q 0.9300
C36 H02R 0.9600
C36 H02S 0.9600
C36 H02T 0.9600
C35 H03P 0.9600
C35 H03Q 0.9600
C35 H03R 0.9600
C34 H03M 0.9600
C34 H03N 0.9600
C34 H03O 0.9600
C39 C38 1.338(5)
C39 H01E 0.9300
C38 H38 0.9300
C40 H02Z 0.9600
C40 H020 0.9600
C40 H022 0.9600
C41 H02F 0.9600
C41 H02G 0.9600
C41 H02H 0.9600
C42 C43 1.532(5)
C42 C47 1.539(5)
C42 C48 1.543(4)
C43 C44 1.512(5)
C43 H02A 0.9700
C43 H02B 0.9700
C44 C45 1.513(5)
C44 H02I 0.9700
C44 H02J 0.9700
C45 C46 1.521(5)
C45 H01R 0.9700
C45 H01S 0.9700
C46 C50 1.529(4)
C46 C49 1.547(4)
C47 H01T 0.9600
C47 H01U 0.9600
C47 H01V 0.9600
C48 H02C 0.9600
C48 H02D 0.9600
C48 H02E 0.9600
C49 H03D 0.9600
C49 H03E 0.9600
C49 H03F 0.9600
C50 H01A 0.9600
C50 H01B 0.9600
C50 H01C 0.9600
C51 C52 1.425(5)
C51 C56 1.426(4)
C52 C53 1.409(4)
C52 C70 1.509(4)
C53 C54 1.381(5)
C53 H53 0.9300
C54 C55 1.397(5)
C54 C97 1.535(5)
C55 C56 1.383(4)
C55 H01H 0.9300
C56 C57 1.523(5)
C57 C64 1.518(5)
C57 C58 1.520(4)
C57 H57 0.9800
C58 C63 1.378(5)
C58 C59 1.388(5)
C59 C60 1.386(5)
C59 H01P 0.9300
C60 C61 1.384(5)
C60 H60 0.9300
C61 C62 1.381(5)
C61 H030 0.9300
C62 C63 1.389(5)
C62 H02Y 0.9300
C63 H63 0.9300
C64 C69 1.382(5)
C64 C65 1.404(5)
C65 C66 1.380(5)
C65 H01Q 0.9300
C66 C67 1.381(5)
C66 H02X 0.9300
C67 C68 1.370(5)
C67 H03B 0.9300
C68 C69 1.390(5)
C68 H68 0.9300
C69 H01M 0.9300
C70 C71 1.538(5)
C70 C77 1.540(4)
C70 H70 0.9800
C71 C76 1.384(4)
C71 C72 1.395(5)
C72 C73 1.385(5)
C72 H72 0.9300
C73 C74 1.380(5)
C73 H03L 0.9300
C74 C75 1.362(6)
C74 H03C 0.9300
C75 C76 1.391(5)
C75 H02P 0.9300
C76 H01F 0.9300
C77 C82 1.385(5)
C77 C78 1.387(5)
C78 C79 1.379(5)
C78 H01N 0.9300
C79 C80 1.373(5)
C79 H02N 0.9300
C80 C81 1.385(5)
C80 H01O 0.9300
C81 C82 1.387(5)
C81 H81 0.9300
C82 H82 0.9300
C84 C85 1.331(5)
C84 H01G 0.9300
C85 H85 0.9300
C86 H01I 0.9600
C86 H01J 0.9600
C86 H01K 0.9600
C87 H023 0.9600
C87 H024 0.9600
C87 H026 0.9600
C88 C95 1.526(5)
C88 C89 1.531(5)
C88 C96 1.535(5)
C89 C90 1.515(5)
C89 H03G 0.9700
C89 H03H 0.9700
C90 C91 1.506(5)
C90 H038 0.9700
C90 H039 0.9700
C91 C92 1.533(5)
C91 H012 0.9700
C91 H014 0.9700
C92 C93 1.529(5)
C92 C94 1.540(5)
C93 H031 0.9600
C93 H032 0.9600
C93 H033 0.9600
C94 H02U 0.9600
C94 H02V 0.9600
C94 H02W 0.9600
C95 H02K 0.9600
C95 H02L 0.9600
C95 H02M 0.9600
C96 H03I 0.9600
C96 H03J 0.9600
C96 H03K 0.9600
C97 C99 1.519(5)
C97 C98 1.520(5)
C97 C100 1.531(5)
C98 H034 0.9600
C98 H035 0.9600
C98 H036 0.9600
C99 H03V 0.9600
C99 H03W 0.9600
C99 H03X 0.9600
C100 H03S 0.9600
C100 H03T 0.9600
C100 H03U 0.9600

loop_
_geom_torsion_atom_site_label_1
_geom_torsion_atom_site_label_2
_geom_torsion_atom_site_label_3
_geom_torsion_atom_site_label_4
_geom_torsion
B1 N1 C1 C2 56.2(5)
B1 N1 C1 C6 -130.8(4)
C1 N1 B1 N4 -170.5(3)
C1 N1 B1 C37 5.3(6)
N1 C1 C2 C3 176.9(3)
C6 C1 C2 C3 3.8(4)
N1 C1 C2 C7 -3.3(5)
C6 C1 C2 C7 -176.4(3)
C1 C2 C3 C4 -1.1(5)
C7 C2 C3 C4 179.0(3)
C2 C3 C4 C5 -1.9(5)
C2 C3 C4 C33 175.4(3)
N1 B1 N4 C42 25.5(5)
C37 B1 N4 C42 -150.5(3)
N1 B1 N4 C46 -123.5(3)
C37 B1 N4 C46 60.5(4)
N8 B2 N5 C51 172.4(3)
C83 B2 N5 C51 -2.5(6)
C3 C4 C5 C6 2.2(5)
C33 C4 C5 C6 -175.2(3)
C4 C5 C6 C1 0.6(5)
C4 C5 C6 C20 -179.4(3)
N1 C1 C6 C5 -177.2(3)
C2 C1 C6 C5 -3.6(4)
N1 C1 C6 C20 2.8(4)
C2 C1 C6 C20 176.4(3)
C3 C2 C7 C14 -57.7(4)
C1 C2 C7 C14 122.5(3)
C3 C2 C7 C8 68.3(4)
C1 C2 C7 C8 -111.5(3)
C2 C7 C8 C9 5.9(5)
C14 C7 C8 C9 134.3(3)
C2 C7 C8 C13 -173.6(3)
C14 C7 C8 C13 -45.1(4)
N5 B2 N8 C92 -22.9(5)
C83 B2 N8 C92 152.2(3)
N5 B2 N8 C88 124.0(4)
C83 B2 N8 C88 -60.9(4)
C13 C8 C9 C10 0.7(5)
C7 C8 C9 C10 -178.8(3)
C8 C9 C10 C11 0.1(6)
C9 C10 C11 C12 -0.5(6)
C10 C11 C12 C13 0.2(6)
C38 N3 C37 N2 -2.1(4)
C41 N3 C37 N2 179.3(3)
C38 N3 C37 B1 175.4(3)
C41 N3 C37 B1 -3.3(6)
C39 N2 C37 N3 1.8(4)
C40 N2 C37 N3 178.9(3)
C39 N2 C37 B1 -175.7(3)
C40 N2 C37 B1 1.4(5)
N1 B1 C37 N3 62.7(5)
N4 B1 C37 N3 -121.1(4)
N1 B1 C37 N2 -120.4(4)
N4 B1 C37 N2 55.9(5)
C11 C12 C13 C8 0.6(6)
C9 C8 C13 C12 -1.0(6)
C7 C8 C13 C12 178.5(3)
C2 C7 C14 C15 -103.0(4)
C8 C7 C14 C15 128.2(3)
C2 C7 C14 C19 81.9(4)
C8 C7 C14 C19 -46.9(4)
C19 C14 C15 C16 -1.2(5)
C7 C14 C15 C16 -176.5(3)
C14 C15 C16 C17 0.5(5)
C15 C16 C17 C18 -0.3(5)
C16 C17 C18 C19 0.8(5)
C17 C18 C19 C14 -1.7(5)
C15 C14 C19 C18 1.8(5)
C7 C14 C19 C18 177.0(3)
C5 C6 C20 C27 45.7(4)
C1 C6 C20 C27 -134.2(3)
C5 C6 C20 C21 -83.7(4)
C1 C6 C20 C21 96.4(3)
C6 C20 C21 C26 -148.0(3)
C27 C20 C21 C26 82.1(4)
C6 C20 C21 C22 31.5(4)
C27 C20 C21 C22 -98.4(4)
C26 C21 C22 C23 -0.6(5)
C20 C21 C22 C23 179.9(3)
C21 C22 C23 C24 0.6(5)
C22 C23 C24 C25 -0.4(5)
C23 C24 C25 C26 0.0(5)
C24 C25 C26 C21 0.0(5)
C22 C21 C26 C25 0.3(5)
C20 C21 C26 C25 179.8(3)
C6 C20 C27 C32 -88.2(4)
C21 C20 C27 C32 42.7(5)
C6 C20 C27 C28 91.9(4)
C21 C20 C27 C28 -137.2(3)
C32 C27 C28 C29 2.5(5)
C20 C27 C28 C29 -177.6(3)
C27 C28 C29 C30 -1.0(5)
C28 C29 C30 C31 -1.2(5)
C3 C4 C33 C36 5.2(4)
C5 C4 C33 C36 -177.6(3)
C3 C4 C33 C34 125.5(3)
C5 C4 C33 C34 -57.3(4)
C3 C4 C33 C35 -114.9(3)
C5 C4 C33 C35 62.3(4)
C28 C27 C32 C31 -2.0(5)
C20 C27 C32 C31 178.1(3)
C27 C32 C31 C30 0.0(6)
C29 C30 C31 C32 1.7(6)
C37 N2 C39 C38 -0.8(4)
C40 N2 C39 C38 -178.0(3)
N2 C39 C38 N3 -0.5(4)
C37 N3 C38 C39 1.6(4)
C41 N3 C38 C39 -179.7(3)
B1 N4 C42 C43 161.9(3)
C46 N4 C42 C43 -47.8(4)
B1 N4 C42 C47 45.3(4)
C46 N4 C42 C47 -164.4(3)
B1 N4 C42 C48 -74.1(4)
C46 N4 C42 C48 76.2(4)
N4 C42 C43 C44 51.8(4)
C47 C42 C43 C44 169.9(3)
C48 C42 C43 C44 -74.9(4)
C42 C43 C44 C45 -55.5(4)
C43 C44 C45 C46 56.6(4)
B1 N4 C46 C45 -161.9(3)
C42 N4 C46 C45 48.5(4)
B1 N4 C46 C50 -43.6(4)
C42 N4 C46 C50 166.8(3)
B1 N4 C46 C49 74.4(4)
C42 N4 C46 C49 -75.2(4)
C44 C45 C46 N4 -53.4(4)
C44 C45 C46 C50 -175.4(3)
C44 C45 C46 C49 70.9(4)
B2 N5 C51 C52 -60.1(5)
B2 N5 C51 C56 126.9(4)
N5 C51 C52 C53 -177.3(3)
C56 C51 C52 C53 -4.2(4)
N5 C51 C52 C70 2.2(5)
C56 C51 C52 C70 175.3(3)
C51 C52 C53 C54 1.8(5)
C70 C52 C53 C54 -177.7(3)
C52 C53 C54 C55 1.2(5)
C52 C53 C54 C97 -176.2(3)
C53 C54 C55 C56 -1.6(5)
C97 C54 C55 C56 175.8(3)
C54 C55 C56 C51 -1.0(5)
C54 C55 C56 C57 179.2(3)
N5 C51 C56 C55 177.5(3)
C52 C51 C56 C55 3.9(4)
N5 C51 C56 C57 -2.8(4)
C52 C51 C56 C57 -176.3(3)
C55 C56 C57 C64 -46.2(4)
C51 C56 C57 C64 134.1(3)
C55 C56 C57 C58 82.6(4)
C51 C56 C57 C58 -97.1(3)
C64 C57 C58 C63 -78.7(4)
C56 C57 C58 C63 151.6(3)
C64 C57 C58 C59 100.6(4)
C56 C57 C58 C59 -29.1(4)
C63 C58 C59 C60 -1.4(5)
C57 C58 C59 C60 179.4(3)
C58 C59 C60 C61 1.0(5)
C59 C60 C61 C62 0.1(5)
C60 C61 C62 C63 -0.7(5)
C59 C58 C63 C62 0.7(5)
C57 C58 C63 C62 -180.0(3)
C61 C62 C63 C58 0.3(5)
C58 C57 C64 C69 137.5(3)
C56 C57 C64 C69 -91.6(4)
C58 C57 C64 C65 -42.6(4)
C56 C57 C64 C65 88.3(4)
C69 C64 C65 C66 1.4(5)
C57 C64 C65 C66 -178.6(3)
C64 C65 C66 C67 -0.2(6)
C65 C66 C67 C68 -0.7(6)
C66 C67 C68 C69 0.3(6)
C65 C64 C69 C68 -1.8(5)
C57 C64 C69 C68 178.2(3)
C67 C68 C69 C64 1.0(6)
C53 C52 C70 C71 -68.5(4)
C51 C52 C70 C71 112.0(3)
C53 C52 C70 C77 57.0(4)
C51 C52 C70 C77 -122.5(3)
C52 C70 C71 C76 -6.0(5)
C77 C70 C71 C76 -133.7(3)
C52 C70 C71 C72 175.5(3)
C77 C70 C71 C72 47.9(4)
C76 C71 C72 C73 0.4(5)
C70 C71 C72 C73 178.9(3)
C71 C72 C73 C74 0.9(6)
C72 C73 C74 C75 -1.7(6)
C73 C74 C75 C76 1.2(6)
C72 C71 C76 C75 -0.9(5)
C70 C71 C76 C75 -179.4(3)
C74 C75 C76 C71 0.1(6)
C52 C70 C77 C82 -81.4(4)
C71 C70 C77 C82 48.0(4)
C52 C70 C77 C78 100.6(4)
C71 C70 C77 C78 -130.0(3)
C82 C77 C78 C79 0.9(5)
C70 C77 C78 C79 179.0(3)
C77 C78 C79 C80 0.5(5)
C78 C79 C80 C81 -1.5(5)
C79 C80 C81 C82 1.0(5)
C78 C77 C82 C81 -1.3(5)
C70 C77 C82 C81 -179.4(3)
C80 C81 C82 C77 0.4(5)
C84 N6 C83 N7 -1.9(4)
C87 N6 C83 N7 -179.2(3)
C84 N6 C83 B2 175.0(3)
C87 N6 C83 B2 -2.3(5)
C85 N7 C83 N6 2.3(4)
C86 N7 C83 N6 -179.0(3)
C85 N7 C83 B2 -174.6(3)
C86 N7 C83 B2 4.2(5)
N5 B2 C83 N6 119.8(4)
N8 B2 C83 N6 -55.6(5)
N5 B2 C83 N7 -63.9(5)
N8 B2 C83 N7 120.7(4)
C83 N6 C84 C85 0.9(4)
C87 N6 C84 C85 178.2(3)
N6 C84 C85 N7 0.5(4)
C83 N7 C85 C84 -1.8(4)
C86 N7 C85 C84 179.5(3)
B2 N8 C88 C95 46.7(4)
C92 N8 C88 C95 -166.0(3)
B2 N8 C88 C89 163.6(3)
C92 N8 C88 C89 -49.1(4)
B2 N8 C88 C96 -72.2(4)
C92 N8 C88 C96 75.1(3)
N8 C88 C89 C90 53.3(4)
C95 C88 C89 C90 174.7(3)
C96 C88 C89 C90 -71.5(4)
C88 C89 C90 C91 -57.0(4)
C89 C90 C91 C92 57.2(4)
B2 N8 C92 C93 -47.6(4)
C88 N8 C92 C93 164.3(3)
B2 N8 C92 C91 -162.9(3)
C88 N8 C92 C91 49.1(4)
B2 N8 C92 C94 73.0(4)
C88 N8 C92 C94 -75.0(4)
C90 C91 C92 N8 -53.6(4)
C90 C91 C92 C93 -170.6(3)
C90 C91 C92 C94 73.3(4)
C53 C54 C97 C99 114.4(4)
C55 C54 C97 C99 -62.8(4)
C53 C54 C97 C98 -6.5(4)
C55 C54 C97 C98 176.3(3)
C53 C54 C97 C100 -125.2(4)
C55 C54 C97 C100 57.6(4)
